data_2107464
loop_
_publ_author_name
'\'Slepokura, Katarzyna Anna'

_publ_section_title
;
 Reversible <i>chair</i> {\/leftrightarrow} <i>skew</i> conformational
 interconversion of 1,3,2-dioxaphosphorinane ring in the solid state
;
_journal_coeditor_code WF5120
_journal_issue 1
_journal_name_full 'Acta Crystallographica Section B'
_journal_page_first 117
_journal_page_last 125
_journal_paper_doi 10.1107/S2052520615020259
_journal_volume 72
_journal_year 2016
_chemical_formula_moiety 'C5 H10 O6 P, H4 N'
_chemical_formula_sum 'C5 H14 N O6 P'
_chemical_formula_weight 215.14
_chemical_melting_point 446(2)
_chemical_name_common
;
 ammonium salt of 
 1,3-cyclic dihydroxyacetone phosphate dimethyl acetal
;
_chemical_name_systematic
;
 ammonium 
 5,5-dimethoxy-2-oxo-1,3,2-dioxaphosphorinan-2-olate
;
_space_group_crystal_system monoclinic
_space_group_IT_number 14
_space_group_name_Hall '-P 2yab'
_space_group_name_H-M_alt 'P 1 21/a 1'
_symmetry_space_group_name_Hall '-P 2yab'
_symmetry_space_group_name_H-M 'P 1 21/a 1'
_atom_sites_solution_hydrogens mixed
_atom_sites_solution_primary direct
_atom_sites_solution_secondary difmap
_audit_creation_method SHELXL-2013
_cell_angle_alpha 90
_cell_angle_beta 93.74(3)
_cell_angle_gamma 90
_cell_formula_units_Z 24
_cell_length_a 11.910(5)
_cell_length_b 19.682(8)
_cell_length_c 25.516(9)
_cell_measurement_reflns_used 4955
_cell_measurement_temperature 350(2)
_cell_measurement_theta_max 28.84
_cell_measurement_theta_min 2.77
_cell_volume 5969(4)
_computing_cell_refinement
;
CrysAlisPro, Agilent Technologies,
Version 1.171.36.20 (release 27-06-2012 CrysAlis171 .NET)
(compiled Jul 11 2012,15:38:31)
;
_computing_data_collection
;
CrysAlisPro, Agilent Technologies,
Version 1.171.36.20 (release 27-06-2012 CrysAlis171 .NET)
(compiled Jul 11 2012,15:38:31)
;
_computing_data_reduction
;
CrysAlisPro, Agilent Technologies,
Version 1.171.36.20 (release 27-06-2012 CrysAlis171 .NET)
(compiled Jul 11 2012,15:38:31)
;
_computing_structure_refinement 'SHELXL-2013 (Sheldrick, 2013)'
_computing_structure_solution 'SHELXS-97 (Sheldrick, 2008)'
_diffrn_ambient_temperature 350(2)
_diffrn_measured_fraction_theta_full 0.972
_diffrn_measured_fraction_theta_max 0.999
_diffrn_measurement_device_type
;
Xcalibur R kappa-geometry diffractometer with a Ruby 
CCD camera 
;
_diffrn_measurement_method 'omega scans'
_diffrn_radiation_type MoK\a
_diffrn_radiation_wavelength 0.71073
_diffrn_reflns_av_R_equivalents 0.1904
_diffrn_reflns_av_unetI/netI 0.0933
_diffrn_reflns_laue_measured_fraction_full 0.972
_diffrn_reflns_laue_measured_fraction_max 0.999
_diffrn_reflns_limit_h_max 14
_diffrn_reflns_limit_h_min -14
_diffrn_reflns_limit_k_max 23
_diffrn_reflns_limit_k_min -23
_diffrn_reflns_limit_l_max 30
_diffrn_reflns_limit_l_min -30
_diffrn_reflns_number 81666
_diffrn_reflns_point_group_measured_fraction_full 0.972
_diffrn_reflns_point_group_measured_fraction_max 0.999
_diffrn_reflns_theta_full 25.242
_diffrn_reflns_theta_max 25.000
_diffrn_reflns_theta_min 2.772
_diffrn_source 'Enhance (Mo) X-ray Source'
_exptl_absorpt_coefficient_mu 0.278
_exptl_absorpt_correction_T_max 1.000
_exptl_absorpt_correction_T_min 0.458
_exptl_absorpt_correction_type multi-scan
_exptl_absorpt_process_details
;
CrysAlisPro, Agilent Technologies,
Version 1.171.36.20 (release 27-06-2012 CrysAlis171 .NET)
(compiled Jul 11 2012,15:38:31)
Empirical absorption correction using spherical harmonics,
 implemented in SCALE3 ABSPACK scaling algorithm.
;
_exptl_crystal_colour colourless
_exptl_crystal_density_diffrn 1.437
_exptl_crystal_description plate
_exptl_crystal_F_000 2736
_exptl_crystal_size_max 0.40
_exptl_crystal_size_mid 0.23
_exptl_crystal_size_min 0.10
_refine_diff_density_max 0.344
_refine_diff_density_min -0.201
_refine_diff_density_rms 0.049
_refine_ls_extinction_method none
_refine_ls_goodness_of_fit_ref 1.003
_refine_ls_hydrogen_treatment constr
_refine_ls_matrix_type full
_refine_ls_number_parameters 844
_refine_ls_number_reflns 10503
_refine_ls_number_restraints 1050
_refine_ls_restrained_S_all 0.979
_refine_ls_R_factor_all 0.2248
_refine_ls_R_factor_gt 0.0770
_refine_ls_shift/su_max 0.000
_refine_ls_shift/su_mean 0.000
_refine_ls_structure_factor_coef Fsqd
_refine_ls_weighting_details 'w=1/[\s^2^(Fo^2^)+(0.0350P)^2^] where P=(Fo^2^+2Fc^2^)/3'
_refine_ls_weighting_scheme calc
_refine_ls_wR_factor_gt 0.1399
_refine_ls_wR_factor_ref 0.1771
_reflns_Friedel_coverage 0.000
_reflns_number_gt 3275
_reflns_number_total 10503
_reflns_threshold_expression 'I > 2\s(I)'
_cod_data_source_file wf5120sup1.cif
_cod_data_source_block HTP_sl8-350
_cod_depositor_comments
;
The following automatic conversions were performed:

'_chemical_melting_point' value '444-448' was changed to '446(2)' -
the average value was taken and precision was estimated.

Automatic conversion script
Id: cif_fix_values 4268 2015-11-12 08:31:59Z antanas 

 Adding full bibliography for 2107464--2107467.cif.

 Adding full bibliography for 2107464--2107467.cif.
;
_cod_database_code 2107464
_shelx_space_group_comment
;
The symmetry employed for this shelxl refinement is uniquely defined
by the following loop, which should always be used as a source of
symmetry information in preference to the above space-group names.
They are only intended as comments.
;
_shelx_estimated_absorpt_t_min 0.897
_shelx_estimated_absorpt_t_max 0.973
_shelxl_version_number 2013-4

loop_
_space_group_symop_operation_xyz
'x, y, z'
'-x+1/2, y+1/2, -z'
'-x, -y, -z'
'x-1/2, -y-1/2, z'

loop_
_atom_site_label
_atom_site_type_symbol
_atom_site_fract_x
_atom_site_fract_y
_atom_site_fract_z
_atom_site_U_iso_or_equiv
_atom_site_adp_type
_atom_site_occupancy
_atom_site_site_symmetry_order
_atom_site_calc_flag
_atom_site_refinement_flags_posn
_atom_site_refinement_flags_adp
_atom_site_refinement_flags_occupancy
_atom_site_disorder_assembly
_atom_site_disorder_group
P1A P 0.4294(3) 0.37324(18) 0.17633(13) 0.0457(10) Uani 0.749(7) 1 d D U P A 1
O1A O 0.4393(4) 0.3858(3) 0.11577(18) 0.0581(18) Uani 0.749(7) 1 d D U P A 1
O21A O 0.5524(5) 0.2278(3) 0.0690(3) 0.0672(19) Uani 0.749(7) 1 d D U P A 1
O22A O 0.6599(5) 0.3204(3) 0.1023(3) 0.078(2) Uani 0.749(7) 1 d D U P A 1
O3A O 0.5340(4) 0.3259(3) 0.19108(16) 0.0544(18) Uani 0.749(7) 1 d D U P A 1
O4A O 0.3227(4) 0.3364(4) 0.1857(3) 0.063(2) Uani 0.749(7) 1 d D U P A 1
O5A O 0.4539(7) 0.4388(3) 0.2038(3) 0.075(3) Uani 0.749(7) 1 d D U P A 1
C1A C 0.4542(6) 0.3270(3) 0.0826(2) 0.058(2) Uani 0.749(7) 1 d D U P A 1
H1A1 H 0.4637 0.3421 0.0470 0.070 Uiso 0.749(7) 1 calc R U P A 1
H1A2 H 0.3871 0.2990 0.0820 0.070 Uiso 0.749(7) 1 calc R U P A 1
C2A C 0.5558(6) 0.2844(3) 0.1017(3) 0.055(2) Uani 0.749(7) 1 d D U P A 1
C3A C 0.5454(6) 0.2657(4) 0.1586(3) 0.062(2) Uani 0.749(7) 1 d D U P A 1
H3A1 H 0.4802 0.2367 0.1614 0.075 Uiso 0.749(7) 1 calc R U P A 1
H3A2 H 0.6114 0.2404 0.1713 0.075 Uiso 0.749(7) 1 calc R U P A 1
C4A C 0.6215(8) 0.1713(4) 0.0851(3) 0.074(3) Uani 0.749(7) 1 d D U P A 1
H4A1 H 0.6124 0.1358 0.0594 0.111 Uiso 0.749(7) 1 calc R U P A 1
H4A2 H 0.5998 0.1549 0.1184 0.111 Uiso 0.749(7) 1 calc R U P A 1
H4A3 H 0.6989 0.1853 0.0883 0.111 Uiso 0.749(7) 1 calc R U P A 1
C5A C 0.6968(8) 0.3407(5) 0.0547(3) 0.094(4) Uani 0.749(7) 1 d D U P A 1
H5A1 H 0.7653 0.3661 0.0605 0.141 Uiso 0.749(7) 1 calc R U P A 1
H5A2 H 0.6405 0.3688 0.0369 0.141 Uiso 0.749(7) 1 calc R U P A 1
H5A3 H 0.7101 0.3015 0.0337 0.141 Uiso 0.749(7) 1 calc R U P A 1
P10A P 0.4082(10) 0.3633(7) 0.1756(4) 0.055(3) Uiso 0.251(7) 1 d D U P A 2
O10A O 0.4093(9) 0.3590(7) 0.1138(4) 0.051(4) Uiso 0.251(7) 1 d D U P A 2
O23A O 0.5543(14) 0.2449(8) 0.0672(7) 0.059(4) Uiso 0.251(7) 1 d D U P A 2
O24A O 0.7010(10) 0.3008(9) 0.1161(6) 0.074(5) Uiso 0.251(7) 1 d D U P A 2
O30A O 0.5180(11) 0.3221(10) 0.1938(4) 0.056(5) Uiso 0.251(7) 1 d D U P A 2
O40A O 0.3066(12) 0.3286(11) 0.1942(6) 0.048(6) Uiso 0.251(7) 1 d D U P A 2
O50A O 0.4316(19) 0.4351(8) 0.1909(7) 0.050(6) Uiso 0.251(7) 1 d D U P A 2
C10A C 0.5183(11) 0.3555(7) 0.0917(5) 0.062(5) Uiso 0.251(7) 1 d D U P A 2
H10A H 0.5628 0.3946 0.1034 0.074 Uiso 0.251(7) 1 calc R U P A 2
H10B H 0.5079 0.3576 0.0537 0.074 Uiso 0.251(7) 1 calc R U P A 2
C20A C 0.5824(10) 0.2907(7) 0.1074(5) 0.063(4) Uiso 0.251(7) 1 d D U P A 2
C30A C 0.5473(13) 0.2662(7) 0.1599(6) 0.064(5) Uiso 0.251(7) 1 d D U P A 2
H30A H 0.4830 0.2362 0.1544 0.077 Uiso 0.251(7) 1 calc R U P A 2
H30B H 0.6083 0.2403 0.1771 0.077 Uiso 0.251(7) 1 calc R U P A 2
C40A C 0.625(2) 0.1867(10) 0.0633(10) 0.081(7) Uiso 0.251(7) 1 d D U P A 2
H40A H 0.5989 0.1602 0.0333 0.122 Uiso 0.251(7) 1 calc R U P A 2
H40B H 0.6219 0.1598 0.0945 0.122 Uiso 0.251(7) 1 calc R U P A 2
H40C H 0.7008 0.2011 0.0594 0.122 Uiso 0.251(7) 1 calc R U P A 2
C50A C 0.7570(15) 0.3260(16) 0.0746(9) 0.093(9) Uiso 0.251(7) 1 d D U P A 2
H50A H 0.8350 0.3322 0.0854 0.140 Uiso 0.251(7) 1 calc R U P A 2
H50B H 0.7247 0.3688 0.0637 0.140 Uiso 0.251(7) 1 calc R U P A 2
H50C H 0.7503 0.2944 0.0459 0.140 Uiso 0.251(7) 1 calc R U P A 2
P1B P 0.91321(12) 0.46573(8) 0.16897(7) 0.0502(5) Uani 1 1 d . . . . .
O1B O 1.0299(3) 0.5026(2) 0.18231(13) 0.0551(11) Uani 1 1 d . . . . .
O21B O 1.0579(3) 0.6191(2) 0.07557(16) 0.0771(13) Uani 1 1 d D . . . .
O22B O 1.1201(3) 0.50588(19) 0.07739(15) 0.0655(12) Uani 1 1 d D . . . .
O3B O 0.9080(3) 0.4633(2) 0.10615(13) 0.0558(11) Uani 1 1 d . . . . .
O4B O 0.8180(3) 0.50830(18) 0.18661(13) 0.0568(11) Uani 1 1 d . . . . .
O5B O 0.9265(3) 0.39603(18) 0.18949(15) 0.0646(12) Uani 1 1 d . . . . .
C1B C 1.0530(5) 0.5654(3) 0.1549(2) 0.0593(17) Uani 1 1 d . . . . .
H1B1 H 1.1277 0.5815 0.1661 0.071 Uiso 1 1 calc R U . . .
H1B2 H 0.9991 0.5999 0.1637 0.071 Uiso 1 1 calc R U . . .
C2B C 1.0454(4) 0.55369(18) 0.0965(2) 0.0534(16) Uani 1 1 d D . . . .
C3B C 0.9311(5) 0.5248(3) 0.0794(2) 0.0618(18) Uani 1 1 d . . . . .
H3B1 H 0.8736 0.5581 0.0862 0.074 Uiso 1 1 calc R U . . .
H3B2 H 0.9277 0.5163 0.0419 0.074 Uiso 1 1 calc R U . . .
C5B C 1.2327(4) 0.5151(4) 0.0922(3) 0.120(3) Uani 1 1 d D . . . .
H5B1 H 1.2762 0.4804 0.0765 0.181 Uiso 1 1 calc R U . . .
H5B2 H 1.2438 0.5124 0.1297 0.181 Uiso 1 1 calc R U . . .
H5B3 H 1.2563 0.5590 0.0806 0.181 Uiso 1 1 calc R U . . .
C4B C 1.0700(8) 0.6263(4) 0.0225(2) 0.131(5) Uani 0.912(11) 1 d D . P B 1
H4B1 H 1.0572 0.6729 0.0125 0.197 Uiso 0.912(11) 1 calc R U P B 1
H4B2 H 1.0165 0.5978 0.0033 0.197 Uiso 0.912(11) 1 calc R U P B 1
H4B3 H 1.1449 0.6133 0.0148 0.197 Uiso 0.912(11) 1 calc R U P B 1
C40B C 1.165(2) 0.639(3) 0.065(3) 0.07(3) Uiso 0.088(11) 1 d D . P B 2
H40D H 1.1818 0.6821 0.0806 0.112 Uiso 0.088(11) 1 calc R U P B 2
H40E H 1.1698 0.6421 0.0274 0.112 Uiso 0.088(11) 1 calc R U P B 2
H40F H 1.2183 0.6056 0.0786 0.112 Uiso 0.088(11) 1 calc R U P B 2
P1C P 0.41138(13) 0.69487(9) 0.17327(7) 0.0570(5) Uani 1 1 d . . . . .
O1C O 0.4012(3) 0.6930(2) 0.11101(15) 0.0734(13) Uani 1 1 d . . . . .
O21C O 0.5465(4) 0.5897(2) 0.05551(17) 0.0826(14) Uani 1 1 d . . . . .
O22C O 0.6928(3) 0.6499(2) 0.09944(18) 0.0907(15) Uani 1 1 d . . . . .
O3C O 0.5237(3) 0.6526(2) 0.18580(14) 0.0654(12) Uani 1 1 d . . . . .
O4C O 0.3119(3) 0.6578(2) 0.19069(15) 0.0706(13) Uani 1 1 d . . . . .
O5C O 0.4332(3) 0.7638(2) 0.19335(16) 0.0799(14) Uani 1 1 d . . . . .
C1C C 0.5024(5) 0.6976(3) 0.0861(2) 0.081(2) Uani 1 1 d . . . . .
H1C1 H 0.5432 0.7377 0.0988 0.098 Uiso 1 1 calc R U . . .
H1C2 H 0.4859 0.7028 0.0486 0.098 Uiso 1 1 calc R U . . .
C2C C 0.5764(5) 0.6349(4) 0.0962(3) 0.0672(19) Uani 1 1 d . . . . .
C3C C 0.5513(5) 0.6035(4) 0.1489(2) 0.091(2) Uani 1 1 d . . . . .
H3C1 H 0.4893 0.5718 0.1436 0.109 Uiso 1 1 calc R U . . .
H3C2 H 0.6167 0.5783 0.1626 0.109 Uiso 1 1 calc R U . . .
C4C C 0.6025(6) 0.5233(4) 0.0604(3) 0.129(3) Uani 1 1 d . . . . .
H4C1 H 0.5786 0.4954 0.0309 0.193 Uiso 1 1 calc R U . . .
H4C2 H 0.5830 0.5016 0.0922 0.193 Uiso 1 1 calc R U . . .
H4C3 H 0.6825 0.5295 0.0612 0.193 Uiso 1 1 calc R U . . .
C5C C 0.7335(5) 0.6820(4) 0.0559(3) 0.133(3) Uani 1 1 d . . . . .
H5C1 H 0.8131 0.6892 0.0619 0.199 Uiso 1 1 calc R U . . .
H5C2 H 0.6964 0.7249 0.0505 0.199 Uiso 1 1 calc R U . . .
H5C3 H 0.7193 0.6539 0.0254 0.199 Uiso 1 1 calc R U . . .
P1D P 0.5912(3) 0.6363(2) 0.33217(14) 0.035(2) Uiso 0.511(5) 1 d D U P C 1
O1D O 0.4655(5) 0.6654(4) 0.3192(2) 0.048(3) Uiso 0.511(5) 1 d D U P C 1
O21D O 0.4419(7) 0.7896(4) 0.4229(3) 0.101(3) Uiso 0.511(5) 1 d D U P C 1
O22D O 0.3787(6) 0.6753(4) 0.4238(3) 0.080(3) Uiso 0.511(5) 1 d D U P C 1
O3D O 0.6078(5) 0.6441(4) 0.39435(19) 0.047(3) Uiso 0.511(5) 1 d D U P C 1
O4D O 0.6747(6) 0.6798(4) 0.3069(3) 0.068(4) Uiso 0.511(5) 1 d D U P C 1
O5D O 0.5833(7) 0.5626(3) 0.3182(3) 0.053(3) Uiso 0.511(5) 1 d D U P C 1
C1D C 0.4351(7) 0.7262(4) 0.3429(3) 0.080(5) Uiso 0.511(5) 1 d D U P C 1
H1D1 H 0.3562 0.7357 0.3340 0.096 Uiso 0.511(5) 1 calc R U P C 1
H1D2 H 0.4791 0.7634 0.3299 0.096 Uiso 0.511(5) 1 calc R U P C 1
C2D C 0.4563(6) 0.7207(5) 0.4041(3) 0.061(3) Uiso 0.511(5) 1 d D U P C 1
C3D C 0.5764(7) 0.6956(4) 0.4200(3) 0.071(4) Uiso 0.511(5) 1 d D . P C 1
H3D1 H 0.6288 0.7325 0.4153 0.086 Uiso 0.511(5) 1 calc R U P C 1
H3D2 H 0.5806 0.6842 0.4571 0.086 Uiso 0.511(5) 1 calc R U P C 1
C4D C 0.4252(13) 0.7963(7) 0.4761(5) 0.135(6) Uiso 0.511(5) 1 d D U P C 1
H4D1 H 0.4132 0.8433 0.4842 0.202 Uiso 0.511(5) 1 calc R U P C 1
H4D2 H 0.4903 0.7799 0.4964 0.202 Uiso 0.511(5) 1 calc R U P C 1
H4D3 H 0.3605 0.7703 0.4844 0.202 Uiso 0.511(5) 1 calc R U P C 1
C5D C 0.2648(9) 0.6817(8) 0.4023(5) 0.116(6) Uiso 0.511(5) 1 d D U P C 1
H5D1 H 0.2194 0.6469 0.4167 0.174 Uiso 0.511(5) 1 calc R U P C 1
H5D2 H 0.2628 0.6769 0.3648 0.174 Uiso 0.511(5) 1 calc R U P C 1
H5D3 H 0.2360 0.7255 0.4111 0.174 Uiso 0.511(5) 1 calc R U P C 1
P10D P 0.5921(4) 0.6364(3) 0.32853(19) 0.074(3) Uiso 0.489(5) 1 d D U P C 2
O10D O 0.4832(5) 0.6837(4) 0.31423(19) 0.042(3) Uiso 0.489(5) 1 d D U P C 2
O23D O 0.4483(6) 0.7431(4) 0.4450(2) 0.083(3) Uiso 0.489(5) 1 d D U P C 2
O24D O 0.3109(7) 0.6744(5) 0.3990(3) 0.092(3) Uiso 0.489(5) 1 d D U P C 2
O30D O 0.5887(6) 0.6285(4) 0.3907(2) 0.062(3) Uiso 0.489(5) 1 d D U P C 2
O40D O 0.6966(6) 0.6733(4) 0.3164(3) 0.054(4) Uiso 0.489(5) 1 d D U P C 2
O50D O 0.5651(7) 0.5698(4) 0.3027(3) 0.066(4) Uiso 0.489(5) 1 d D U P C 2
C10D C 0.4543(7) 0.7313(4) 0.3520(3) 0.034(3) Uiso 0.489(5) 1 d D U P C 2
H10C H 0.3901 0.7578 0.3384 0.041 Uiso 0.489(5) 1 calc R U P C 2
H10D H 0.5167 0.7621 0.3597 0.041 Uiso 0.489(5) 1 calc R U P C 2
C20D C 0.4245(7) 0.6937(4) 0.4035(3) 0.060(3) Uiso 0.489(5) 1 d D U P C 2
C30D C 0.4977(7) 0.6300(4) 0.4145(3) 0.070(4) Uiso 0.489(5) 1 d D . P C 2
H30C H 0.5166 0.6271 0.4520 0.084 Uiso 0.489(5) 1 calc R U P C 2
H30D H 0.4535 0.5902 0.4044 0.084 Uiso 0.489(5) 1 calc R U P C 2
C40D C 0.3916(13) 0.8048(6) 0.4392(5) 0.106(5) Uiso 0.489(5) 1 d D U P C 2
H40G H 0.4115 0.8334 0.4688 0.160 Uiso 0.489(5) 1 calc R U P C 2
H40H H 0.3119 0.7968 0.4371 0.160 Uiso 0.489(5) 1 calc R U P C 2
H40I H 0.4122 0.8268 0.4076 0.160 Uiso 0.489(5) 1 calc R U P C 2
C50D C 0.2671(9) 0.6461(7) 0.4453(4) 0.104(5) Uiso 0.489(5) 1 d D . P C 2
H50D H 0.1896 0.6340 0.4380 0.157 Uiso 0.489(5) 1 calc R U P C 2
H50E H 0.2728 0.6791 0.4730 0.157 Uiso 0.489(5) 1 calc R U P C 2
H50F H 0.3095 0.6064 0.4558 0.157 Uiso 0.489(5) 1 calc R U P C 2
P1E P 1.0856(4) 0.5292(3) 0.32618(18) 0.0560(15) Uani 0.624(7) 1 d D U P D 1
O1E O 1.0929(5) 0.5270(3) 0.3884(2) 0.059(2) Uani 0.624(7) 1 d D U P D 1
O21E O 0.9503(6) 0.4184(4) 0.4414(3) 0.087(3) Uani 0.624(7) 1 d D U P D 1
O22E O 0.8037(6) 0.4744(4) 0.3939(3) 0.072(2) Uani 0.624(7) 1 d D U P D 1
O3E O 0.9772(6) 0.4826(4) 0.3119(2) 0.050(2) Uani 0.624(7) 1 d D U P D 1
O4E O 1.1872(6) 0.4975(5) 0.3070(4) 0.075(3) Uani 0.624(7) 1 d D U P D 1
O5E O 1.0562(8) 0.5996(4) 0.3077(4) 0.071(3) Uani 0.624(7) 1 d D U P D 1
C1E C 0.9859(6) 0.5297(4) 0.4111(3) 0.074(3) Uani 0.624(7) 1 d D U P D 1
H1E1 H 0.9426 0.5678 0.3966 0.089 Uiso 0.624(7) 1 calc R U P D 1
H1E2 H 0.9971 0.5362 0.4488 0.089 Uiso 0.624(7) 1 calc R U P D 1
C2E C 0.9213(6) 0.4631(4) 0.3995(3) 0.060(3) Uani 0.624(7) 1 d D U P D 1
C3E C 0.9521(7) 0.4317(4) 0.3475(3) 0.055(3) Uani 0.624(7) 1 d D U P D 1
H3E1 H 1.0166 0.4020 0.3536 0.066 Uiso 0.624(7) 1 calc R U P D 1
H3E2 H 0.8896 0.4046 0.3329 0.066 Uiso 0.624(7) 1 calc R U P D 1
C4E C 0.9063(12) 0.3525(6) 0.4398(6) 0.121(5) Uani 0.624(7) 1 d D U P D 1
H4E1 H 0.9322 0.3284 0.4710 0.181 Uiso 0.624(7) 1 calc R U P D 1
H4E2 H 0.9309 0.3292 0.4095 0.181 Uiso 0.624(7) 1 calc R U P D 1
H4E3 H 0.8256 0.3546 0.4377 0.181 Uiso 0.624(7) 1 calc R U P D 1
C5E C 0.7585(9) 0.5102(7) 0.4369(4) 0.103(4) Uani 0.624(7) 1 d D U P D 1
H5E1 H 0.6792 0.5170 0.4297 0.154 Uiso 0.624(7) 1 calc R U P D 1
H5E2 H 0.7951 0.5535 0.4413 0.154 Uiso 0.624(7) 1 calc R U P D 1
H5E3 H 0.7711 0.4842 0.4686 0.154 Uiso 0.624(7) 1 calc R U P D 1
P10E P 1.0665(7) 0.5371(5) 0.3220(3) 0.050(3) Uiso 0.376(7) 1 d D U P D 2
O10E O 1.0568(8) 0.5524(4) 0.3825(3) 0.065(4) Uiso 0.376(7) 1 d D U P D 2
O23E O 0.9444(11) 0.3932(6) 0.4286(5) 0.091(4) Uiso 0.376(7) 1 d D U P D 2
O24E O 0.8446(9) 0.4910(6) 0.4026(5) 0.077(3) Uiso 0.376(7) 1 d D U P D 2
O30E O 0.9575(9) 0.4909(6) 0.3086(3) 0.054(4) Uiso 0.376(7) 1 d D U P D 2
O40E O 1.1701(9) 0.4981(8) 0.3150(5) 0.050(4) Uiso 0.376(7) 1 d D U P D 2
O50E O 1.0491(13) 0.6015(6) 0.2912(5) 0.069(5) Uiso 0.376(7) 1 d D U P D 2
C10E C 1.0499(8) 0.4931(5) 0.4149(4) 0.069(4) Uiso 0.376(7) 1 d D U P D 2
H10E H 1.0470 0.5066 0.4514 0.083 Uiso 0.376(7) 1 calc R U P D 2
H10F H 1.1161 0.4651 0.4118 0.083 Uiso 0.376(7) 1 calc R U P D 2
C20E C 0.9436(9) 0.4525(5) 0.3975(4) 0.059(4) Uiso 0.376(7) 1 d D U P D 2
C30E C 0.9425(11) 0.4333(5) 0.3393(4) 0.062(4) Uiso 0.376(7) 1 d D U P D 2
H30E H 1.0023 0.4009 0.3341 0.075 Uiso 0.376(7) 1 calc R U P D 2
H30F H 0.8714 0.4118 0.3285 0.075 Uiso 0.376(7) 1 calc R U P D 2
C40E C 0.8690(16) 0.3410(7) 0.4141(7) 0.082(6) Uiso 0.376(7) 1 d D U P D 2
H40J H 0.8751 0.3055 0.4400 0.123 Uiso 0.376(7) 1 calc R U P D 2
H40K H 0.8866 0.3230 0.3806 0.123 Uiso 0.376(7) 1 calc R U P D 2
H40L H 0.7937 0.3585 0.4117 0.123 Uiso 0.376(7) 1 calc R U P D 2
C50E C 0.8160(16) 0.5023(13) 0.4558(6) 0.140(9) Uiso 0.376(7) 1 d D U P D 2
H50G H 0.7483 0.5288 0.4558 0.210 Uiso 0.376(7) 1 calc R U P D 2
H50H H 0.8762 0.5263 0.4746 0.210 Uiso 0.376(7) 1 calc R U P D 2
H50I H 0.8045 0.4594 0.4726 0.210 Uiso 0.376(7) 1 calc R U P D 2
P1F P 0.5818(4) 0.2959(3) 0.32627(17) 0.043(2) Uani 0.571(6) 1 d D U P E 1
O1F O 0.4618(5) 0.3335(4) 0.3153(2) 0.046(2) Uani 0.571(6) 1 d D U P E 1
O21F O 0.4518(8) 0.4457(4) 0.4267(4) 0.086(3) Uani 0.571(6) 1 d D U P E 1
O22F O 0.3771(5) 0.3366(4) 0.4195(3) 0.074(3) Uani 0.571(6) 1 d D U P E 1
O3F O 0.5952(5) 0.2921(3) 0.3888(2) 0.0424(19) Uani 0.571(6) 1 d D U P E 1
O4F O 0.6731(5) 0.3373(4) 0.3057(3) 0.046(2) Uani 0.571(6) 1 d D U P E 1
O5F O 0.5654(9) 0.2246(4) 0.3074(4) 0.067(4) Uani 0.571(6) 1 d D U P E 1
C1F C 0.4428(7) 0.3933(4) 0.3439(3) 0.046(3) Uani 0.571(6) 1 d D U P E 1
H1F1 H 0.3673 0.4097 0.3348 0.056 Uiso 0.571(6) 1 calc R U P E 1
H1F2 H 0.4955 0.4281 0.3345 0.056 Uiso 0.571(6) 1 calc R U P E 1
C2F C 0.4568(6) 0.3802(4) 0.4023(3) 0.050(3) Uani 0.571(6) 1 d D U P E 1
C3F C 0.5770(7) 0.3522(5) 0.4151(3) 0.064(3) Uani 0.571(6) 1 d D U P E 1
H3F1 H 0.6316 0.3858 0.4053 0.077 Uiso 0.571(6) 1 calc R U P E 1
H3F2 H 0.5883 0.3445 0.4526 0.077 Uiso 0.571(6) 1 calc R U P E 1
C4F C 0.4391(12) 0.4549(6) 0.4754(4) 0.144(7) Uani 0.571(6) 1 d D . P E 1
H4F1 H 0.4370 0.5028 0.4826 0.216 Uiso 0.571(6) 1 calc R U P E 1
H4F2 H 0.5009 0.4346 0.4958 0.216 Uiso 0.571(6) 1 calc R U P E 1
H4F3 H 0.3699 0.4344 0.4845 0.216 Uiso 0.571(6) 1 calc R U P E 1
C5F C 0.2581(7) 0.3488(7) 0.4034(5) 0.118(5) Uani 0.571(6) 1 d D U P E 1
H5F1 H 0.2125 0.3146 0.4185 0.177 Uiso 0.571(6) 1 calc R U P E 1
H5F2 H 0.2476 0.3468 0.3658 0.177 Uiso 0.571(6) 1 calc R U P E 1
H5F3 H 0.2363 0.3928 0.4153 0.177 Uiso 0.571(6) 1 calc R U P E 1
P10F P 0.5774(6) 0.2953(4) 0.3248(3) 0.057(3) Uiso 0.429(6) 1 d D U P E 2
O10F O 0.4765(7) 0.3466(6) 0.3063(3) 0.044(3) Uiso 0.429(6) 1 d D U P E 2
O23F O 0.4371(10) 0.4419(5) 0.4245(5) 0.085(4) Uiso 0.429(6) 1 d D U P E 2
O24F O 0.3371(7) 0.3459(6) 0.3958(3) 0.091(4) Uiso 0.429(6) 1 d D U P E 2
O30F O 0.5551(7) 0.2810(4) 0.3848(3) 0.047(3) Uiso 0.429(6) 1 d D U P E 2
O40F O 0.6880(6) 0.3287(6) 0.3206(4) 0.038(4) Uiso 0.429(6) 1 d D U P E 2
O50F O 0.5535(11) 0.2303(5) 0.2961(4) 0.056(4) Uiso 0.429(6) 1 d D U P E 2
C10F C 0.4588(9) 0.4032(5) 0.3387(4) 0.045(4) Uiso 0.429(6) 1 d D U P E 2
H10G H 0.3951 0.4292 0.3240 0.055 Uiso 0.429(6) 1 calc R U P E 2
H10H H 0.5246 0.4323 0.3399 0.055 Uiso 0.429(6) 1 calc R U P E 2
C20F C 0.4366(8) 0.3809(5) 0.3938(4) 0.055(4) Uiso 0.429(6) 1 d D U P E 2
C30F C 0.5378(9) 0.3375(6) 0.4153(4) 0.077(4) Uiso 0.429(6) 1 d D U P E 2
H30G H 0.6051 0.3654 0.4170 0.092 Uiso 0.429(6) 1 calc R U P E 2
H30H H 0.5248 0.3230 0.4507 0.092 Uiso 0.429(6) 1 calc R U P E 2
C40F C 0.3715(10) 0.4921(6) 0.4146(5) 0.070(5) Uiso 0.429(6) 1 d D . P E 2
H40M H 0.3836 0.5258 0.4416 0.105 Uiso 0.429(6) 1 calc R U P E 2
H40N H 0.2948 0.4769 0.4137 0.105 Uiso 0.429(6) 1 calc R U P E 2
H40O H 0.3866 0.5114 0.3813 0.105 Uiso 0.429(6) 1 calc R U P E 2
C50F C 0.3002(12) 0.3249(9) 0.4472(5) 0.112(7) Uiso 0.429(6) 1 d D . P E 2
H50J H 0.2298 0.3012 0.4424 0.168 Uiso 0.429(6) 1 calc R U P E 2
H50K H 0.2909 0.3644 0.4686 0.168 Uiso 0.429(6) 1 calc R U P E 2
H50L H 0.3557 0.2955 0.4641 0.168 Uiso 0.429(6) 1 calc R U P E 2
N1 N 0.8452(3) 0.2877(2) 0.24735(15) 0.0610(14) Uani 1 1 d D . . . .
H1N H 0.8569 0.3234 0.2263 0.092 Uiso 1 1 d DR U . . .
H2N H 0.8287 0.2507 0.2276 0.092 Uiso 1 1 d DR U . . .
H3N H 0.7874 0.2970 0.2673 0.092 Uiso 1 1 d DR U . . .
H4N H 0.9077 0.2798 0.2682 0.092 Uiso 1 1 d DR U . . .
N2 N 1.1450(3) 0.3796(2) 0.24714(16) 0.0651(15) Uani 1 1 d D . . . .
H5N H 1.2029 0.3686 0.2278 0.098 Uiso 1 1 d DR U . . .
H6N H 1.1292 0.3442 0.2678 0.098 Uiso 1 1 d DR U . . .
H7N H 1.1636 0.4159 0.2673 0.098 Uiso 1 1 d DR U . . .
H8N H 1.0841 0.3895 0.2257 0.098 Uiso 1 1 d DR U . . .
N3 N 0.6609(3) 0.4587(2) 0.25482(16) 0.0700(16) Uani 1 1 d D . . . .
H9N H 0.6742 0.4207 0.2739 0.105 Uiso 1 1 d DR U . . .
H10N H 0.7218 0.4685 0.2371 0.105 Uiso 1 1 d DR U . . .
H11N H 0.6466 0.4934 0.2763 0.105 Uiso 1 1 d DR U . . .
H12N H 0.6012 0.4520 0.2319 0.105 Uiso 1 1 d DR U . . .
N4 N 0.3614(3) 0.5448(2) 0.25624(15) 0.0612(14) Uani 1 1 d D . . . .
H13N H 0.3811 0.5087 0.2372 0.092 Uiso 1 1 d DR U . . .
H14N H 0.3482 0.5807 0.2349 0.092 Uiso 1 1 d DR U . . .
H15N H 0.2986 0.5349 0.2725 0.092 Uiso 1 1 d DR U . . .
H16N H 0.4175 0.5548 0.2803 0.092 Uiso 1 1 d DR U . . .
N5 N 0.8468(3) 0.6265(2) 0.24680(16) 0.0711(15) Uani 1 1 d D . . . .
H17N H 0.8289 0.5935 0.2233 0.107 Uiso 1 1 d DR U . . .
H18N H 0.7864 0.6363 0.2649 0.107 Uiso 1 1 d DR U . . .
H19N H 0.9036 0.6124 0.2691 0.107 Uiso 1 1 d DR U . . .
H20N H 0.8682 0.6640 0.2298 0.107 Uiso 1 1 d DR U . . .
N6 N 1.1404(3) 0.7086(2) 0.24867(17) 0.0751(16) Uani 1 1 d D . . . .
H21N H 1.1591 0.7459 0.2677 0.113 Uiso 1 1 d DR U . . .
H22N H 1.1972 0.6977 0.2286 0.113 Uiso 1 1 d DR U . . .
H23N H 1.1275 0.6739 0.2704 0.113 Uiso 1 1 d DR U . . .
H24N H 1.0779 0.7171 0.2280 0.113 Uiso 1 1 d DR U . . .

loop_
_atom_site_aniso_label
_atom_site_aniso_U_11
_atom_site_aniso_U_22
_atom_site_aniso_U_33
_atom_site_aniso_U_23
_atom_site_aniso_U_13
_atom_site_aniso_U_12
P1A 0.0403(16) 0.0356(17) 0.0639(18) -0.0022(12) 0.0228(13) 0.0017(13)
O1A 0.064(4) 0.054(4) 0.059(3) 0.014(3) 0.025(3) 0.011(3)
O21A 0.073(4) 0.061(4) 0.069(3) -0.032(3) 0.016(3) 0.013(3)
O22A 0.066(4) 0.080(4) 0.090(4) -0.009(3) 0.035(3) -0.022(3)
O3A 0.053(3) 0.069(4) 0.043(3) -0.019(3) 0.017(2) 0.002(3)
O4A 0.043(3) 0.069(4) 0.082(5) 0.010(3) 0.036(3) -0.002(3)
O5A 0.092(6) 0.048(4) 0.088(5) -0.030(3) 0.025(4) -0.007(3)
C1A 0.060(4) 0.070(5) 0.046(4) -0.005(4) 0.010(3) 0.002(4)
C2A 0.050(4) 0.058(5) 0.061(4) -0.006(4) 0.030(4) -0.001(4)
C3A 0.056(4) 0.063(5) 0.070(5) -0.004(4) 0.018(4) 0.022(4)
C4A 0.115(7) 0.047(5) 0.064(6) -0.015(4) 0.032(5) 0.026(5)
C5A 0.112(8) 0.098(7) 0.078(6) -0.007(6) 0.054(6) -0.040(7)
P1B 0.0428(9) 0.0387(10) 0.0711(12) 0.0059(8) 0.0186(8) -0.0064(7)
O1B 0.052(2) 0.055(3) 0.059(2) 0.011(2) 0.0057(19) -0.005(2)
O21B 0.099(3) 0.052(3) 0.085(3) 0.018(2) 0.044(3) 0.004(2)
O22B 0.056(2) 0.052(3) 0.091(3) -0.007(2) 0.024(2) 0.009(2)
O3B 0.055(2) 0.051(3) 0.061(2) -0.007(2) 0.005(2) -0.017(2)
O4B 0.047(2) 0.052(3) 0.074(3) -0.003(2) 0.024(2) -0.0019(19)
O5B 0.073(3) 0.030(2) 0.093(3) 0.014(2) 0.021(2) -0.009(2)
C1B 0.055(4) 0.058(4) 0.066(4) -0.005(3) 0.011(3) -0.022(3)
C2B 0.050(4) 0.039(4) 0.071(4) 0.005(3) 0.012(3) -0.011(3)
C3B 0.073(4) 0.066(4) 0.048(3) 0.017(3) 0.015(3) -0.001(3)
C5B 0.041(4) 0.149(8) 0.171(8) -0.001(6) 0.008(5) 0.026(5)
C4B 0.232(12) 0.092(7) 0.079(7) 0.039(5) 0.074(7) -0.007(7)
P1C 0.0523(10) 0.0475(11) 0.0737(12) 0.0005(9) 0.0236(9) 0.0092(8)
O1C 0.058(3) 0.083(3) 0.080(3) 0.008(2) 0.012(2) 0.026(2)
O21C 0.081(3) 0.085(4) 0.081(3) -0.018(3) 0.001(3) 0.014(3)
O22C 0.069(3) 0.087(4) 0.120(4) 0.005(3) 0.025(3) -0.007(3)
O3C 0.063(3) 0.075(3) 0.059(3) -0.004(2) 0.019(2) 0.013(2)
O4C 0.049(2) 0.066(3) 0.100(3) 0.006(2) 0.024(2) 0.000(2)
O5C 0.091(3) 0.044(3) 0.107(3) -0.010(2) 0.026(3) 0.003(2)
C1C 0.102(5) 0.084(5) 0.062(4) 0.026(4) 0.038(4) 0.035(4)
C2C 0.059(4) 0.084(5) 0.061(4) 0.006(4) 0.023(4) 0.021(4)
C3C 0.088(5) 0.107(6) 0.077(5) 0.014(4) 0.012(4) 0.055(4)
C4C 0.116(6) 0.080(6) 0.189(8) -0.057(6) 0.003(6) 0.018(5)
C5C 0.094(6) 0.145(8) 0.167(8) 0.044(6) 0.064(6) -0.010(5)
P1E 0.049(2) 0.057(3) 0.064(3) -0.0015(16) 0.0161(17) 0.000(2)
O1E 0.050(4) 0.071(5) 0.055(4) -0.005(3) 0.008(3) -0.017(4)
O21E 0.079(5) 0.084(6) 0.099(5) 0.022(5) 0.009(4) 0.000(4)
O22E 0.062(4) 0.064(5) 0.091(5) 0.000(4) 0.000(4) -0.009(4)
O3E 0.044(4) 0.053(4) 0.054(4) 0.002(3) -0.003(3) -0.014(3)
O4E 0.059(5) 0.078(6) 0.095(6) 0.005(4) 0.047(4) 0.001(4)
O5E 0.080(6) 0.054(5) 0.080(6) 0.022(4) 0.020(5) 0.003(4)
C1E 0.073(6) 0.074(7) 0.078(6) -0.009(5) 0.020(5) 0.005(5)
C2E 0.060(5) 0.055(5) 0.067(5) 0.008(5) 0.013(5) 0.002(5)
C3E 0.047(5) 0.050(6) 0.067(6) -0.011(5) 0.008(5) -0.003(4)
C4E 0.112(9) 0.110(10) 0.141(10) 0.012(9) 0.001(9) 0.000(8)
C5E 0.081(8) 0.112(9) 0.116(9) -0.001(8) 0.012(8) 0.042(8)
P1F 0.052(3) 0.041(3) 0.039(2) -0.0053(14) 0.0198(15) -0.0002(14)
O1F 0.052(4) 0.045(5) 0.044(4) 0.000(4) 0.016(3) 0.001(4)
O21F 0.085(5) 0.099(6) 0.073(5) -0.054(5) 0.006(5) -0.008(5)
O22F 0.060(5) 0.080(5) 0.083(6) 0.008(4) 0.025(4) -0.004(4)
O3F 0.027(4) 0.048(4) 0.054(4) -0.008(3) 0.012(3) -0.005(3)
O4F 0.045(4) 0.054(5) 0.038(5) 0.012(4) -0.003(4) -0.004(3)
O5F 0.084(6) 0.044(5) 0.073(6) -0.016(5) 0.015(5) -0.008(4)
C1F 0.051(5) 0.040(6) 0.050(6) 0.012(5) 0.024(5) -0.008(5)
C2F 0.061(6) 0.061(6) 0.032(5) -0.016(5) 0.019(5) 0.002(5)
C3F 0.034(5) 0.090(7) 0.067(6) 0.028(6) 0.000(5) -0.001(5)
C4F 0.193(17) 0.138(15) 0.100(12) -0.036(10) 0.000(12) -0.024(12)
C5F 0.058(8) 0.136(11) 0.155(11) 0.002(9) -0.027(8) 0.010(8)
N1 0.071(3) 0.039(3) 0.077(3) -0.004(3) 0.039(3) -0.001(3)
N2 0.061(3) 0.043(3) 0.093(4) 0.008(3) 0.024(3) 0.008(3)
N3 0.055(3) 0.061(4) 0.097(4) -0.003(3) 0.035(3) 0.000(3)
N4 0.064(3) 0.044(3) 0.078(3) -0.004(3) 0.022(3) -0.004(3)
N5 0.075(3) 0.038(3) 0.104(4) -0.001(3) 0.039(3) -0.003(3)
N6 0.063(3) 0.058(4) 0.109(4) -0.003(3) 0.037(3) -0.005(3)

loop_
_atom_type_symbol
_atom_type_description
_atom_type_scat_dispersion_real
_atom_type_scat_dispersion_imag
_atom_type_scat_source
C C 0.0033 0.0016 'International Tables Vol C Tables 4.2.6.8 and 6.1.1.4'
H H 0.0000 0.0000 'International Tables Vol C Tables 4.2.6.8 and 6.1.1.4'
N N 0.0061 0.0033 'International Tables Vol C Tables 4.2.6.8 and 6.1.1.4'
O O 0.0106 0.0060 'International Tables Vol C Tables 4.2.6.8 and 6.1.1.4'
P P 0.1023 0.0942 'International Tables Vol C Tables 4.2.6.8 and 6.1.1.4'

loop_
_geom_angle_atom_site_label_1
_geom_angle_atom_site_label_2
_geom_angle_atom_site_label_3
_geom_angle
O5A P1A O4A 119.2(2)
O5A P1A O1A 107.6(3)
O4A P1A O1A 110.5(3)
O5A P1A O3A 105.7(3)
O4A P1A O3A 109.9(3)
O1A P1A O3A 102.6(2)
C1A O1A P1A 117.8(4)
C2A O21A C4A 117.2(5)
C5A O22A C2A 117.4(6)
C3A O3A P1A 116.4(3)
O1A C1A C2A 112.1(5)
O1A C1A H1A1 109.2
C2A C1A H1A1 109.2
O1A C1A H1A2 109.2
C2A C1A H1A2 109.2
H1A1 C1A H1A2 107.9
O21A C2A O22A 113.4(5)
O21A C2A C3A 112.4(5)
O22A C2A C3A 103.6(5)
O21A C2A C1A 104.9(5)
O22A C2A C1A 113.6(6)
C3A C2A C1A 109.1(5)
O3A C3A C2A 111.5(5)
O3A C3A H3A1 109.3
C2A C3A H3A1 109.3
O3A C3A H3A2 109.3
C2A C3A H3A2 109.3
H3A1 C3A H3A2 108.0
O21A C4A H4A1 109.5
O21A C4A H4A2 109.5
H4A1 C4A H4A2 109.5
O21A C4A H4A3 109.5
H4A1 C4A H4A3 109.5
H4A2 C4A H4A3 109.5
O22A C5A H5A1 109.5
O22A C5A H5A2 109.5
H5A1 C5A H5A2 109.5
O22A C5A H5A3 109.5
H5A1 C5A H5A3 109.5
H5A2 C5A H5A3 109.5
O50A P10A O40A 119.5(3)
O50A P10A O10A 107.5(4)
O40A P10A O10A 110.6(3)
O50A P10A O30A 105.8(4)
O40A P10A O30A 110.0(3)
O10A P10A O30A 101.9(3)
C10A O10A P10A 117.2(5)
C20A O23A C40A 117.2(6)
C50A O24A C20A 117.0(7)
C30A O30A P10A 116.0(4)
O10A C10A C20A 112.5(5)
O10A C10A H10A 109.1
C20A C10A H10A 109.1
O10A C10A H10B 109.1
C20A C10A H10B 109.1
H10A C10A H10B 107.8
O23A C20A O24A 113.0(5)
O23A C20A C30A 112.3(6)
O24A C20A C30A 103.7(6)
O23A C20A C10A 104.8(6)
O24A C20A C10A 113.4(6)
C30A C20A C10A 109.8(5)
O30A C30A C20A 112.1(5)
O30A C30A H30A 109.2
C20A C30A H30A 109.2
O30A C30A H30B 109.2
C20A C30A H30B 109.2
H30A C30A H30B 107.9
O23A C40A H40A 109.5
O23A C40A H40B 109.5
H40A C40A H40B 109.5
O23A C40A H40C 109.5
H40A C40A H40C 109.5
H40B C40A H40C 109.5
O24A C50A H50A 109.5
O24A C50A H50B 109.5
H50A C50A H50B 109.5
O24A C50A H50C 109.5
H50A C50A H50C 109.5
H50B C50A H50C 109.5
O5B P1B O4B 118.6(2)
O5B P1B O1B 106.1(2)
O4B P1B O1B 110.4(2)
O5B P1B O3B 108.9(2)
O4B P1B O3B 109.7(2)
O1B P1B O3B 101.82(19)
C1B O1B P1B 118.5(3)
C4B O21B C2B 119.2(5)
C40B O21B C2B 117(3)
C5B O22B C2B 116.3(4)
C3B O3B P1B 117.2(3)
O1B C1B C2B 110.2(4)
O1B C1B H1B1 109.6
C2B C1B H1B1 109.6
O1B C1B H1B2 109.6
C2B C1B H1B2 109.6
H1B1 C1B H1B2 108.1
O22B C2B O21B 113.4(4)
O22B C2B C1B 116.6(4)
O21B C2B C1B 103.6(4)
O22B C2B C3B 103.1(4)
O21B C2B C3B 110.5(4)
C1B C2B C3B 109.7(4)
O3B C3B C2B 112.3(4)
O3B C3B H3B1 109.1
C2B C3B H3B1 109.1
O3B C3B H3B2 109.1
C2B C3B H3B2 109.1
H3B1 C3B H3B2 107.9
O22B C5B H5B1 109.5
O22B C5B H5B2 109.5
H5B1 C5B H5B2 109.5
O22B C5B H5B3 109.5
H5B1 C5B H5B3 109.5
H5B2 C5B H5B3 109.5
O21B C4B H4B1 109.5
O21B C4B H4B2 109.5
H4B1 C4B H4B2 109.5
O21B C4B H4B3 109.5
H4B1 C4B H4B3 109.5
H4B2 C4B H4B3 109.5
O21B C40B H40D 109.5
O21B C40B H40E 109.5
H40D C40B H40E 109.5
O21B C40B H40F 109.5
H40D C40B H40F 109.5
H40E C40B H40F 109.5
O5C P1C O4C 118.5(2)
O5C P1C O1C 111.8(3)
O4C P1C O1C 106.1(2)
O5C P1C O3C 106.6(2)
O4C P1C O3C 111.1(2)
O1C P1C O3C 101.4(2)
C1C O1C P1C 116.2(4)
C2C O21C C4C 114.3(5)
C5C O22C C2C 116.1(5)
C3C O3C P1C 117.1(4)
O1C C1C C2C 112.0(5)
O1C C1C H1C1 109.2
C2C C1C H1C1 109.2
O1C C1C H1C2 109.2
C2C C1C H1C2 109.2
H1C1 C1C H1C2 107.9
O21C C2C O22C 112.2(5)
O21C C2C C3C 110.0(6)
O22C C2C C3C 106.3(5)
O21C C2C C1C 105.8(5)
O22C C2C C1C 113.2(6)
C3C C2C C1C 109.4(5)
O3C C3C C2C 112.4(6)
O3C C3C H3C1 109.1
C2C C3C H3C1 109.1
O3C C3C H3C2 109.1
C2C C3C H3C2 109.1
H3C1 C3C H3C2 107.9
O21C C4C H4C1 109.5
O21C C4C H4C2 109.5
H4C1 C4C H4C2 109.5
O21C C4C H4C3 109.5
H4C1 C4C H4C3 109.5
H4C2 C4C H4C3 109.5
O22C C5C H5C1 109.5
O22C C5C H5C2 109.5
H5C1 C5C H5C2 109.5
O22C C5C H5C3 109.5
H5C1 C5C H5C3 109.5
H5C2 C5C H5C3 109.5
O4D P1D O5D 119.2(3)
O4D P1D O3D 109.5(3)
O5D P1D O3D 109.4(3)
O4D P1D O1D 110.0(3)
O5D P1D O1D 104.6(3)
O3D P1D O1D 102.8(2)
C1D O1D P1D 118.5(4)
C4D O21D C2D 116.0(6)
C2D O22D C5D 115.8(6)
C3D O3D P1D 124.5(5)
O1D C1D C2D 110.0(6)
O1D C1D H1D1 109.7
C2D C1D H1D1 109.7
O1D C1D H1D2 109.7
C2D C1D H1D2 109.7
H1D1 C1D H1D2 108.2
O22D C2D O21D 112.4(6)
O22D C2D C3D 108.8(6)
O21D C2D C3D 109.9(5)
O22D C2D C1D 109.5(6)
O21D C2D C1D 104.5(6)
C3D C2D C1D 111.8(6)
O3D C3D C2D 114.6(6)
O3D C3D H3D1 108.6
C2D C3D H3D1 108.6
O3D C3D H3D2 108.6
C2D C3D H3D2 108.6
H3D1 C3D H3D2 107.6
O21D C4D H4D1 109.5
O21D C4D H4D2 109.5
H4D1 C4D H4D2 109.5
O21D C4D H4D3 109.5
H4D1 C4D H4D3 109.5
H4D2 C4D H4D3 109.5
O22D C5D H5D1 109.5
O22D C5D H5D2 109.5
H5D1 C5D H5D2 109.5
O22D C5D H5D3 109.5
H5D1 C5D H5D3 109.5
H5D2 C5D H5D3 109.5
O40D P10D O50D 119.7(3)
O40D P10D O30D 109.2(3)
O50D P10D O30D 109.5(3)
O40D P10D O10D 109.9(4)
O50D P10D O10D 105.1(3)
O30D P10D O10D 102.0(2)
C10D O10D P10D 117.3(4)
C40D O23D C20D 115.8(6)
C20D O24D C50D 116.0(6)
C30D O30D P10D 123.2(5)
O10D C10D C20D 109.9(6)
O10D C10D H10C 109.7
C20D C10D H10C 109.7
O10D C10D H10D 109.7
C20D C10D H10D 109.7
H10C C10D H10D 108.2
O24D C20D O23D 112.5(6)
O24D C20D C30D 108.9(6)
O23D C20D C30D 109.3(6)
O24D C20D C10D 109.2(6)
O23D C20D C10D 104.6(6)
C30D C20D C10D 112.3(6)
O30D C30D C20D 114.8(6)
O30D C30D H30C 108.6
C20D C30D H30C 108.6
O30D C30D H30D 108.6
C20D C30D H30D 108.6
H30C C30D H30D 107.5
O23D C40D H40G 109.5
O23D C40D H40H 109.5
H40G C40D H40H 109.5
O23D C40D H40I 109.5
H40G C40D H40I 109.5
H40H C40D H40I 109.5
O24D C50D H50D 109.5
O24D C50D H50E 109.5
H50D C50D H50E 109.5
O24D C50D H50F 109.5
H50D C50D H50F 109.5
H50E C50D H50F 109.5
O4E P1E O5E 117.9(3)
O4E P1E O1E 109.2(3)
O5E P1E O1E 109.7(3)
O4E P1E O3E 110.4(3)
O5E P1E O3E 106.8(3)
O1E P1E O3E 101.7(2)
C1E O1E P1E 114.4(5)
C4E O21E C2E 118.9(8)
C2E O22E C5E 114.5(7)
C3E O3E P1E 117.7(4)
O1E C1E C2E 109.6(5)
O1E C1E H1E1 109.7
C2E C1E H1E1 109.7
O1E C1E H1E2 109.7
C2E C1E H1E2 109.7
H1E1 C1E H1E2 108.2
O21E C2E O22E 111.5(6)
O21E C2E C3E 110.2(6)
O22E C2E C3E 105.4(6)
O21E C2E C1E 106.9(6)
O22E C2E C1E 111.4(6)
C3E C2E C1E 111.5(6)
O3E C3E C2E 110.4(5)
O3E C3E H3E1 109.6
C2E C3E H3E1 109.6
O3E C3E H3E2 109.6
C2E C3E H3E2 109.6
H3E1 C3E H3E2 108.1
O21E C4E H4E1 109.5
O21E C4E H4E2 109.5
H4E1 C4E H4E2 109.5
O21E C4E H4E3 109.5
H4E1 C4E H4E3 109.5
H4E2 C4E H4E3 109.5
O22E C5E H5E1 109.5
O22E C5E H5E2 109.5
H5E1 C5E H5E2 109.5
O22E C5E H5E3 109.5
H5E1 C5E H5E3 109.5
H5E2 C5E H5E3 109.5
O40E P10E O50E 117.7(3)
O40E P10E O10E 109.4(4)
O50E P10E O10E 109.6(4)
O40E P10E O30E 110.5(3)
O50E P10E O30E 106.6(3)
O10E P10E O30E 101.9(3)
C10E O10E P10E 114.7(5)
C40E O23E C20E 118.5(8)
C20E O24E C50E 114.8(7)
C30E O30E P10E 118.1(5)
O10E C10E C20E 109.5(6)
O10E C10E H10E 109.8
C20E C10E H10E 109.8
O10E C10E H10F 109.8
C20E C10E H10F 109.8
H10E C10E H10F 108.2
O23E C20E O24E 111.5(6)
O23E C20E C30E 110.0(7)
O24E C20E C30E 105.5(6)
O23E C20E C10E 107.0(6)
O24E C20E C10E 111.7(7)
C30E C20E C10E 111.3(6)
O30E C30E C20E 110.6(5)
O30E C30E H30E 109.5
C20E C30E H30E 109.5
O30E C30E H30F 109.5
C20E C30E H30F 109.5
H30E C30E H30F 108.1
O23E C40E H40J 109.5
O23E C40E H40K 109.5
H40J C40E H40K 109.5
O23E C40E H40L 109.5
H40J C40E H40L 109.5
H40K C40E H40L 109.5
O24E C50E H50G 109.5
O24E C50E H50H 109.5
H50G C50E H50H 109.5
O24E C50E H50I 109.5
H50G C50E H50I 109.5
H50H C50E H50I 109.5
O4F P1F O5F 119.1(3)
O4F P1F O3F 110.7(3)
O5F P1F O3F 106.3(3)
O4F P1F O1F 110.4(3)
O5F P1F O1F 106.2(3)
O3F P1F O1F 103.0(2)
C1F O1F P1F 117.5(4)
C4F O21F C2F 124.2(8)
C2F O22F C5F 118.9(5)
C3F O3F P1F 115.8(4)
O1F C1F C2F 110.9(5)
O1F C1F H1F1 109.5
C2F C1F H1F1 109.5
O1F C1F H1F2 109.5
C2F C1F H1F2 109.5
H1F1 C1F H1F2 108.0
O22F C2F O21F 112.0(5)
O22F C2F C1F 112.8(6)
O21F C2F C1F 105.7(5)
O22F C2F C3F 111.1(6)
O21F C2F C3F 107.0(6)
C1F C2F C3F 108.0(5)
O3F C3F C2F 112.0(6)
O3F C3F H3F1 109.2
C2F C3F H3F1 109.2
O3F C3F H3F2 109.2
C2F C3F H3F2 109.2
H3F1 C3F H3F2 107.9
O21F C4F H4F1 109.5
O21F C4F H4F2 109.5
H4F1 C4F H4F2 109.5
O21F C4F H4F3 109.5
H4F1 C4F H4F3 109.5
H4F2 C4F H4F3 109.5
O22F C5F H5F1 109.5
O22F C5F H5F2 109.5
H5F1 C5F H5F2 109.5
O22F C5F H5F3 109.5
H5F1 C5F H5F3 109.5
H5F2 C5F H5F3 109.5
O40F P10F O50F 119.1(3)
O40F P10F O30F 110.7(3)
O50F P10F O30F 106.3(3)
O40F P10F O10F 110.4(3)
O50F P10F O10F 106.1(3)
O30F P10F O10F 102.9(3)
C10F O10F P10F 117.3(4)
C40F O23F C20F 124.1(8)
C20F O24F C50F 118.9(6)
C30F O30F P10F 116.1(5)
O10F C10F C20F 110.9(6)
O10F C10F H10G 109.5
C20F C10F H10G 109.5
O10F C10F H10H 109.5
C20F C10F H10H 109.5
H10G C10F H10H 108.1
O24F C20F O23F 111.8(5)
O24F C20F C10F 112.6(6)
O23F C20F C10F 105.6(5)
O24F C20F C30F 111.4(6)
O23F C20F C30F 107.0(6)
C10F C20F C30F 108.1(5)
O30F C30F C20F 112.6(6)
O30F C30F H30G 109.1
C20F C30F H30G 109.1
O30F C30F H30H 109.1
C20F C30F H30H 109.1
H30G C30F H30H 107.8
O23F C40F H40M 109.5
O23F C40F H40N 109.5
H40M C40F H40N 109.5
O23F C40F H40O 109.5
H40M C40F H40O 109.5
H40N C40F H40O 109.5
O24F C50F H50J 109.5
O24F C50F H50K 109.5
H50J C50F H50K 109.5
O24F C50F H50L 109.5
H50J C50F H50L 109.5
H50K C50F H50L 109.5
H1N N1 H2N 109.5
H1N N1 H3N 109.5
H2N N1 H3N 109.5
H1N N1 H4N 109.5
H2N N1 H4N 109.5
H3N N1 H4N 109.5
H5N N2 H6N 109.4
H5N N2 H7N 109.5
H6N N2 H7N 109.4
H5N N2 H8N 109.5
H6N N2 H8N 109.4
H7N N2 H8N 109.5
H9N N3 H10N 109.4
H9N N3 H11N 109.5
H10N N3 H11N 109.5
H9N N3 H12N 109.5
H10N N3 H12N 109.5
H11N N3 H12N 109.5
H13N N4 H14N 109.4
H13N N4 H15N 109.4
H14N N4 H15N 109.5
H13N N4 H16N 109.5
H14N N4 H16N 109.5
H15N N4 H16N 109.5
H17N N5 H18N 109.5
H17N N5 H19N 109.5
H18N N5 H19N 109.5
H17N N5 H20N 109.5
H18N N5 H20N 109.4
H19N N5 H20N 109.5
H21N N6 H22N 109.5
H21N N6 H23N 109.5
H22N N6 H23N 109.5
H21N N6 H24N 109.5
H22N N6 H24N 109.5
H23N N6 H24N 109.5

loop_
_geom_bond_atom_site_label_1
_geom_bond_atom_site_label_2
_geom_bond_distance
P1A O5A 1.487(5)
P1A O4A 1.496(5)
P1A O1A 1.577(4)
P1A O3A 1.581(4)
O1A C1A 1.451(7)
O21A C2A 1.390(6)
O21A C4A 1.427(7)
O22A C5A 1.377(6)
O22A C2A 1.428(7)
O3A C3A 1.458(6)
C1A C2A 1.526(8)
C1A H1A1 0.9700
C1A H1A2 0.9700
C2A C3A 1.510(7)
C3A H3A1 0.9700
C3A H3A2 0.9700
C4A H4A1 0.9600
C4A H4A2 0.9600
C4A H4A3 0.9600
C5A H5A1 0.9600
C5A H5A2 0.9600
C5A H5A3 0.9600
P10A O50A 1.487(5)
P10A O40A 1.495(5)
P10A O10A 1.579(4)
P10A O30A 1.582(4)
O10A C10A 1.451(7)
O23A C20A 1.391(7)
O23A C40A 1.427(7)
O24A C50A 1.378(7)
O24A C20A 1.429(7)
O30A C30A 1.457(6)
C10A C20A 1.525(8)
C10A H10A 0.9700
C10A H10B 0.9700
C20A C30A 1.508(7)
C30A H30A 0.9700
C30A H30B 0.9700
C40A H40A 0.9600
C40A H40B 0.9600
C40A H40C 0.9600
C50A H50A 0.9600
C50A H50B 0.9600
C50A H50C 0.9600
P1B O5B 1.473(4)
P1B O4B 1.502(3)
P1B O1B 1.586(4)
P1B O3B 1.601(4)
O1B C1B 1.454(6)
O21B C4B 1.378(4)
O21B C40B 1.379(5)
O21B C2B 1.406(4)
O22B C5B 1.380(4)
O22B C2B 1.405(4)
O3B C3B 1.426(6)
C1B C2B 1.506(7)
C1B H1B1 0.9700
C1B H1B2 0.9700
C2B C3B 1.512(7)
C3B H3B1 0.9700
C3B H3B2 0.9700
C5B H5B1 0.9600
C5B H5B2 0.9600
C5B H5B3 0.9600
C4B H4B1 0.9600
C4B H4B2 0.9600
C4B H4B3 0.9600
C40B H40D 0.9600
C40B H40E 0.9600
C40B H40F 0.9600
P1C O5C 1.467(4)
P1C O4C 1.484(4)
P1C O1C 1.586(4)
P1C O3C 1.591(4)
O1C C1C 1.402(6)
O21C C2C 1.396(7)
O21C C4C 1.469(7)
O22C C5C 1.392(6)
O22C C2C 1.415(6)
O3C C3C 1.403(6)
C1C C2C 1.528(8)
C1C H1C1 0.9700
C1C H1C2 0.9700
C2C C3C 1.526(7)
C3C H3C1 0.9700
C3C H3C2 0.9700
C4C H4C1 0.9600
C4C H4C2 0.9600
C4C H4C3 0.9600
C5C H5C1 0.9600
C5C H5C2 0.9600
C5C H5C3 0.9600
P1D O4D 1.491(4)
P1D O5D 1.495(4)
P1D O3D 1.593(4)
P1D O1D 1.617(4)
O1D C1D 1.399(6)
O21D C4D 1.392(9)
O21D C2D 1.452(9)
O22D C2D 1.403(10)
O22D C5D 1.435(9)
O3D C3D 1.276(7)
C1D C2D 1.568(7)
C1D H1D1 0.9700
C1D H1D2 0.9700
C2D C3D 1.543(9)
C3D H3D1 0.9700
C3D H3D2 0.9700
C4D H4D1 0.9600
C4D H4D2 0.9600
C4D H4D3 0.9600
C5D H5D1 0.9600
C5D H5D2 0.9600
C5D H5D3 0.9600
P10D O40D 1.490(4)
P10D O50D 1.493(4)
P10D O30D 1.596(4)
P10D O10D 1.619(4)
O10D C10D 1.402(6)
O23D C40D 1.393(9)
O23D C20D 1.452(9)
O24D C20D 1.404(10)
O24D C50D 1.435(9)
O30D C30D 1.277(7)
C10D C20D 1.568(7)
C10D H10C 0.9700
C10D H10D 0.9700
C20D C30D 1.542(9)
C30D H30C 0.9700
C30D H30D 0.9700
C40D H40G 0.9600
C40D H40H 0.9600
C40D H40I 0.9600
C50D H50D 0.9600
C50D H50E 0.9600
C50D H50F 0.9600
P1E O4E 1.474(5)
P1E O5E 1.498(5)
P1E O1E 1.584(4)
P1E O3E 1.606(4)
O1E C1E 1.435(7)
O21E C4E 1.398(10)
O21E C2E 1.411(7)
O22E C2E 1.416(7)
O22E C5E 1.440(8)
O3E C3E 1.398(6)
C1E C2E 1.539(9)
C1E H1E1 0.9700
C1E H1E2 0.9700
C2E C3E 1.530(8)
C3E H3E1 0.9700
C3E H3E2 0.9700
C4E H4E1 0.9600
C4E H4E2 0.9600
C4E H4E3 0.9600
C5E H5E1 0.9600
C5E H5E2 0.9600
C5E H5E3 0.9600
P10E O40E 1.474(5)
P10E O50E 1.499(5)
P10E O10E 1.583(5)
P10E O30E 1.605(4)
O10E C10E 1.435(7)
O23E C40E 1.399(11)
O23E C20E 1.411(7)
O24E C20E 1.416(8)
O24E C50E 1.440(8)
O30E C30E 1.397(6)
C10E C20E 1.539(9)
C10E H10E 0.9700
C10E H10F 0.9700
C20E C30E 1.530(8)
C30E H30E 0.9700
C30E H30F 0.9700
C40E H40J 0.9600
C40E H40K 0.9600
C40E H40L 0.9600
C50E H50G 0.9600
C50E H50H 0.9600
C50E H50I 0.9600
P1F O4F 1.482(4)
P1F O5F 1.492(4)
P1F O3F 1.595(4)
P1F O1F 1.617(4)
O1F C1F 1.411(6)
O21F C4F 1.274(11)
O21F C2F 1.434(7)
O22F C2F 1.373(7)
O22F C5F 1.470(8)
O3F C3F 1.383(7)
C1F C2F 1.511(7)
C1F H1F1 0.9700
C1F H1F2 0.9700
C2F C3F 1.549(8)
C3F H3F1 0.9700
C3F H3F2 0.9700
C4F H4F1 0.9600
C4F H4F2 0.9600
C4F H4F3 0.9600
C5F H5F1 0.9600
C5F H5F2 0.9600
C5F H5F3 0.9600
P10F O40F 1.482(4)
P10F O50F 1.492(4)
P10F O30F 1.595(4)
P10F O10F 1.617(4)
O10F C10F 1.412(6)
O23F C40F 1.274(11)
O23F C20F 1.435(7)
O24F C20F 1.373(7)
O24F C50F 1.469(8)
O30F C30F 1.382(7)
C10F C20F 1.511(7)
C10F H10G 0.9700
C10F H10H 0.9700
C20F C30F 1.548(8)
C30F H30G 0.9700
C30F H30H 0.9700
C40F H40M 0.9600
C40F H40N 0.9600
C40F H40O 0.9600
C50F H50J 0.9600
C50F H50K 0.9600
C50F H50L 0.9600
N1 H1N 0.9001
N1 H2N 0.9000
N1 H3N 0.9001
N1 H4N 0.9003
N2 H5N 0.8999
N2 H6N 0.9006
N2 H7N 0.9000
N2 H8N 0.9000
N3 H9N 0.9002
N3 H10N 0.9002
N3 H11N 0.9001
N3 H12N 0.9000
N4 H13N 0.9004
N4 H14N 0.9001
N4 H15N 0.9002
N4 H16N 0.8999
N5 H17N 0.9000
N5 H18N 0.9002
N5 H19N 0.9001
N5 H20N 0.9003
N6 H21N 0.9003
N6 H22N 0.9002
N6 H23N 0.9001
N6 H24N 0.9001

loop_
_geom_hbond_atom_site_label_D
_geom_hbond_atom_site_label_H
_geom_hbond_atom_site_label_A
_geom_hbond_distance_DH
_geom_hbond_distance_HA
_geom_hbond_distance_DA
_geom_hbond_angle_DHA
_geom_hbond_site_symmetry_A
N1 H1N O5B 0.90 1.93 2.801(5) 163.3 .
N1 H2N O4A 0.90 2.02 2.908(8) 169.3 4_665
N1 H2N O40A 0.90 1.79 2.685(18) 172.9 4_665
N1 H3N O4F 0.90 1.90 2.786(7) 167.0 .
N1 H3N O40F 0.90 1.96 2.846(9) 166.8 .
N1 H4N O1F 0.90 2.59 3.211(8) 126.4 4_665
N1 H4N O5F 0.90 2.07 2.961(11) 169.1 4_665
N1 H4N O50F 0.90 1.84 2.725(13) 165.6 4_665
N2 H5N O4A 0.90 1.95 2.845(7) 174.6 1_655
N2 H5N O40A 0.90 1.74 2.622(15) 166.8 1_655
N2 H6N O5F 0.90 1.88 2.767(7) 168.3 4_665
N2 H6N O50F 0.90 1.89 2.756(9) 161.2 4_665
N2 H7N O4E 0.90 1.91 2.805(10) 173.4 .
N2 H7N O40E 0.90 2.02 2.909(14) 167.8 .
N2 H8N O1B 0.90 2.55 3.191(6) 128.6 .
N2 H8N O5B 0.90 2.04 2.923(6) 165.6 .
N3 H9N O4F 0.90 1.83 2.717(9) 167.8 .
N3 H9N O40F 0.90 2.17 3.065(12) 174.3 .
N3 H10N O4B 0.90 1.94 2.812(5) 161.5 .
N3 H11N O5D 0.90 1.92 2.801(7) 167.8 .
N3 H11N O50D 0.90 1.93 2.786(7) 157.3 .
N3 H12N O5A 0.90 1.87 2.741(10) 162.0 .
N3 H12N O50A 0.90 2.24 3.12(2) 167.4 .
N4 H13N O5A 0.90 1.86 2.748(7) 167.3 .
N4 H13N O50A 0.90 1.99 2.885(14) 174.7 .
N4 H14N O4C 0.90 1.92 2.822(6) 176.8 .
N4 H15N O4E 0.90 1.80 2.682(8) 167.6 1_455
N4 H15N O40E 0.90 2.06 2.954(12) 170.2 1_455
N4 H16N O1D 0.90 2.45 3.082(7) 128.0 .
N4 H16N O5D 0.90 2.15 3.011(9) 160.7 .
N4 H16N O50D 0.90 1.84 2.677(10) 154.3 .
N5 H17N O4B 0.90 1.92 2.797(6) 163.8 .
N5 H18N O4D 0.90 1.96 2.839(8) 165.4 .
N5 H18N O40D 0.90 1.89 2.760(8) 160.8 .
N5 H19N O5E 0.90 2.03 2.900(10) 163.7 .
N5 H19N O50E 0.90 1.80 2.640(15) 154.6 .
N5 H20N O5C 0.90 1.89 2.786(6) 171.7 4_675
N6 H21N O4D 0.90 1.77 2.667(9) 171.6 4_675
N6 H21N O40D 0.90 2.05 2.947(10) 175.2 4_675
N6 H22N O4C 0.90 1.90 2.784(5) 169.2 1_655
N6 H23N O5E 0.90 1.97 2.842(8) 163.6 .
N6 H23N O50E 0.90 1.80 2.638(11) 153.5 .
N6 H24N O5C 0.90 1.92 2.815(6) 171.4 4_675
C50D H50D O10E 0.96 2.61 3.424(15) 143.2 1_455
C5F H5F1 O3F 0.96 2.61 3.391(13) 138.9 4_565

loop_
_geom_torsion_atom_site_label_1
_geom_torsion_atom_site_label_2
_geom_torsion_atom_site_label_3
_geom_torsion_atom_site_label_4
_geom_torsion
O5A P1A O1A C1A 161.0(5)
O4A P1A O1A C1A -67.3(5)
O3A P1A O1A C1A 49.8(5)
O5A P1A O3A C3A -164.2(5)
O4A P1A O3A C3A 66.0(5)
O1A P1A O3A C3A -51.6(5)
P1A O1A C1A C2A -55.3(6)
C4A O21A C2A O22A 69.8(9)
C4A O21A C2A C3A -47.3(9)
C4A O21A C2A C1A -165.7(7)
C5A O22A C2A O21A 53.9(9)
C5A O22A C2A C3A 176.0(7)
C5A O22A C2A C1A -65.8(8)
O1A C1A C2A O21A 174.9(5)
O1A C1A C2A O22A -60.8(7)
O1A C1A C2A C3A 54.3(6)
P1A O3A C3A C2A 59.6(6)
O21A C2A C3A O3A -172.4(5)
O22A C2A C3A O3A 64.9(6)
C1A C2A C3A O3A -56.4(6)
O50A P10A O10A C10A 80.1(10)
O40A P10A O10A C10A -147.9(10)
O30A P10A O10A C10A -30.9(10)
O50A P10A O30A C30A -144.8(9)
O40A P10A O30A C30A 84.8(9)
O10A P10A O30A C30A -32.5(9)
P10A O10A C10A C20A 64.4(8)
C40A O23A C20A O24A 39(2)
C40A O23A C20A C30A -77.9(19)
C40A O23A C20A C10A 162.9(19)
C50A O24A C20A O23A 60(2)
C50A O24A C20A C30A -178(2)
C50A O24A C20A C10A -59(2)
O10A C10A C20A O23A 92.7(10)
O10A C10A C20A O24A -143.5(10)
O10A C10A C20A C30A -28.1(10)
P10A O30A C30A C20A 67.5(8)
O23A C20A C30A O30A -148.5(9)
O24A C20A C30A O30A 89.2(10)
C10A C20A C30A O30A -32.3(10)
O5B P1B O1B C1B 163.6(4)
O4B P1B O1B C1B -66.7(4)
O3B P1B O1B C1B 49.7(4)
O5B P1B O3B C3B -160.6(4)
O4B P1B O3B C3B 68.2(4)
O1B P1B O3B C3B -48.8(4)
P1B O1B C1B C2B -57.6(5)
C5B O22B C2B O21B 67.3(7)
C5B O22B C2B C1B -52.9(7)
C5B O22B C2B C3B -173.2(5)
C4B O21B C2B O22B 44.1(8)
C40B O21B C2B O22B -34(3)
C4B O21B C2B C1B 171.4(6)
C40B O21B C2B C1B 93(3)
C4B O21B C2B C3B -71.1(7)
C40B O21B C2B C3B -149(3)
O1B C1B C2B O22B -60.5(6)
O1B C1B C2B O21B 174.2(4)
O1B C1B C2B C3B 56.2(5)
P1B O3B C3B C2B 57.0(5)
O22B C2B C3B O3B 67.6(5)
O21B C2B C3B O3B -170.9(4)
C1B C2B C3B O3B -57.3(5)
O5C P1C O1C C1C 75.8(5)
O4C P1C O1C C1C -153.6(4)
O3C P1C O1C C1C -37.4(5)
O5C P1C O3C C3C -144.7(4)
O4C P1C O3C C3C 84.8(5)
O1C P1C O3C C3C -27.6(5)
P1C O1C C1C C2C 67.4(6)
C4C O21C C2C O22C 60.7(7)
C4C O21C C2C C3C -57.4(7)
C4C O21C C2C C1C -175.4(5)
C5C O22C C2C O21C 62.4(8)
C5C O22C C2C C3C -177.3(6)
C5C O22C C2C C1C -57.3(8)
O1C C1C C2C O21C 90.6(6)
O1C C1C C2C O22C -146.2(5)
O1C C1C C2C C3C -27.9(8)
P1C O3C C3C C2C 64.7(6)
O21C C2C C3C O3C -149.5(5)
O22C C2C C3C O3C 88.9(6)
C1C C2C C3C O3C -33.6(8)
O4D P1D O1D C1D -71.0(6)
O5D P1D O1D C1D 159.9(6)
O3D P1D O1D C1D 45.5(6)
O4D P1D O3D C3D 75.3(8)
O5D P1D O3D C3D -152.4(7)
O1D P1D O3D C3D -41.6(8)
P1D O1D C1D C2D -54.6(8)
C5D O22D C2D O21D 72.5(10)
C5D O22D C2D C3D -165.6(10)
C5D O22D C2D C1D -43.2(12)
C4D O21D C2D O22D 44.1(11)
C4D O21D C2D C3D -77.2(11)
C4D O21D C2D C1D 162.7(10)
O1D C1D C2D O22D -69.6(8)
O1D C1D C2D O21D 169.8(7)
O1D C1D C2D C3D 51.0(8)
P1D O3D C3D C2D 46.0(9)
O22D C2D C3D O3D 74.2(9)
O21D C2D C3D O3D -162.4(8)
C1D C2D C3D O3D -46.9(8)
O40D P10D O10D C10D -83.7(6)
O50D P10D O10D C10D 146.3(6)
O30D P10D O10D C10D 32.1(6)
O40D P10D O30D C30D 145.7(8)
O50D P10D O30D C30D -81.5(8)
O10D P10D O30D C30D 29.4(8)
P10D O10D C10D C20D -61.8(8)
C50D O24D C20D O23D -57.6(10)
C50D O24D C20D C30D 63.8(11)
C50D O24D C20D C10D -173.2(9)
C40D O23D C20D O24D -61.5(11)
C40D O23D C20D C30D 177.4(10)
C40D O23D C20D C10D 56.9(11)
O10D C10D C20D O24D -85.5(8)
O10D C10D C20D O23D 153.9(6)
O10D C10D C20D C30D 35.5(9)
P10D O30D C30D C20D -54.7(9)
O24D C20D C30D O30D 140.5(7)
O23D C20D C30D O30D -96.2(9)
C10D C20D C30D O30D 19.4(9)
O4E P1E O1E C1E -155.8(6)
O5E P1E O1E C1E 73.7(6)
O3E P1E O1E C1E -39.1(6)
O4E P1E O3E C3E 87.7(6)
O5E P1E O3E C3E -143.0(6)
O1E P1E O3E C3E -28.1(6)
P1E O1E C1E C2E 69.3(6)
C4E O21E C2E O22E 60.4(12)
C4E O21E C2E C3E -56.2(11)
C4E O21E C2E C1E -177.6(9)
C5E O22E C2E O21E 66.4(10)
C5E O22E C2E C3E -174.1(8)
C5E O22E C2E C1E -53.0(10)
O1E C1E C2E O21E 90.4(7)
O1E C1E C2E O22E -147.5(6)
O1E C1E C2E C3E -30.1(7)
P1E O3E C3E C2E 64.6(6)
O21E C2E C3E O3E -150.7(6)
O22E C2E C3E O3E 88.8(7)
C1E C2E C3E O3E -32.2(8)
O40E P10E O10E C10E -61.2(7)
O50E P10E O10E C10E 168.3(7)
O30E P10E O10E C10E 55.7(7)
O40E P10E O30E C30E 62.5(7)
O50E P10E O30E C30E -168.5(7)
O10E P10E O30E C30E -53.6(7)
P10E O10E C10E C20E -61.5(7)
C40E O23E C20E O24E 69.9(15)
C40E O23E C20E C30E -46.7(15)
C40E O23E C20E C10E -167.8(13)
C50E O24E C20E O23E 48.2(17)
C50E O24E C20E C30E 167.5(15)
C50E O24E C20E C10E -71.5(16)
O10E C10E C20E O23E 176.8(8)
O10E C10E C20E O24E -60.9(9)
O10E C10E C20E C30E 56.7(7)
P10E O30E C30E C20E 55.4(8)
O23E C20E C30E O30E -171.8(8)
O24E C20E C30E O30E 67.9(8)
C10E C20E C30E O30E -53.4(7)
O4F P1F O1F C1F -69.6(6)
O5F P1F O1F C1F 160.0(5)
O3F P1F O1F C1F 48.5(6)
O4F P1F O3F C3F 68.4(6)
O5F P1F O3F C3F -160.9(6)
O1F P1F O3F C3F -49.5(6)
P1F O1F C1F C2F -56.9(7)
C5F O22F C2F O21F 70.4(10)
C5F O22F C2F C1F -48.6(10)
C5F O22F C2F C3F -170.0(8)
C4F O21F C2F O22F 43.0(13)
C4F O21F C2F C1F 166.2(11)
C4F O21F C2F C3F -78.9(12)
O1F C1F C2F O22F -65.5(7)
O1F C1F C2F O21F 171.9(5)
O1F C1F C2F C3F 57.6(7)
P1F O3F C3F C2F 59.7(8)
O22F C2F C3F O3F 63.9(8)
O21F C2F C3F O3F -173.6(6)
C1F C2F C3F O3F -60.2(8)
O40F P10F O10F C10F -68.9(7)
O50F P10F O10F C10F 160.7(6)
O30F P10F O10F C10F 49.2(6)
O40F P10F O30F C30F 68.7(7)
O50F P10F O30F C30F -160.6(6)
O10F P10F O30F C30F -49.2(7)
P10F O10F C10F C20F -57.6(8)
C50F O24F C20F O23F -57.2(13)
C50F O24F C20F C10F -175.9(11)
C50F O24F C20F C30F 62.5(13)
C40F O23F C20F O24F -64.3(14)
C40F O23F C20F C10F 58.5(13)
C40F O23F C20F C30F 173.5(12)
O10F C10F C20F O24F -66.2(8)
O10F C10F C20F O23F 171.5(6)
O10F C10F C20F C30F 57.2(8)
P10F O30F C30F C20F 58.6(9)
O24F C20F C30F O30F 65.2(9)
O23F C20F C30F O30F -172.3(7)
C10F C20F C30F O30F -59.1(9)
